data_1518683
loop_
_publ_author_name
'Breternitz, Joachim'
'Farrugia, Louis J.'
'Godula-Jopek, Agata'
'Saremi-Yarahmadi, Sina'
'Malka, Iwona E.'
'Hoang, Tuan K.A.'
'Gregory, Duncan H.'

_publ_section_title
;
 Reaction of [Ni(H2O)6](NO3)2 with gaseous NH3; crystal growth via in-situ
 solvation
;
_journal_name_full 'Journal of Crystal Growth'
_journal_page_first 1
_journal_paper_doi 10.1016/j.jcrysgro.2014.11.021
_journal_volume 412
_journal_year 2015
_chemical_compound_source 'synthesis as described'
_chemical_formula_moiety 'H12 Ni O6, 2(N O3)'
_chemical_formula_sum 'H12 N2 Ni O12'
_chemical_formula_weight 290.83
_space_group_IT_number 2
_symmetry_cell_setting triclinic
_symmetry_Int_Tables_number 2
_symmetry_space_group_name_Hall '-P 1'
_symmetry_space_group_name_H-M 'P -1'
_atom_sites_solution_hydrogens difmap
_atom_sites_solution_primary direct
_atom_sites_solution_secondary direct
_audit_conform_dict_location ftp://ftp.iucr.org/pub/cif_core.dic
_audit_conform_dict_name cif_core.dic
_audit_conform_dict_version 2.4.2
_audit_creation_date 2013-04-30T11:08:44-00:00
_audit_creation_method 'WinGX routine CIF_UPDATE'
_cell_angle_alpha 106.347(2)
_cell_angle_beta 98.450(2)
_cell_angle_gamma 101.538(2)
_cell_formula_units_Z 2
_cell_length_a 5.7531(3)
_cell_length_b 7.6604(4)
_cell_length_c 11.4876(6)
_cell_measurement_reflns_used 9604
_cell_measurement_temperature 100(2)
_cell_measurement_theta_max 60.88
_cell_measurement_theta_min 2.88
_cell_measurement_wavelength 0.71073
_cell_volume 464.73(4)
_computing_cell_refinement 'SAINT V8.27B integration software (Bruker, 2012)'
_computing_data_collection 'Bruker APEX2 software (Bruker, 2012)'
_computing_data_reduction 'SORTAV (Blessing, 1987)'
_computing_molecular_graphics 'Diamond 3.1 (Brandenburg, 2005)'
_computing_publication_material 'WinGX publication routines (Farrugia, 2012)'
_computing_structure_refinement 'SHELXL-2013 (Sheldrick, 2008)'
_computing_structure_solution 'SIR-92 (Altomare et al., 1994)'
_diffrn_ambient_temperature 100(2)
_diffrn_detector 'APEX-II CCD'
_diffrn_measured_fraction_theta_full 0.992
_diffrn_measured_fraction_theta_max 0.944
_diffrn_measurement_device '\k-geometry diffractometer'
_diffrn_measurement_device_type 'Bruker APEX-II'
_diffrn_measurement_method '\f or \w oscillation scans'
_diffrn_orient_matrix_UB_11 0.16623
_diffrn_orient_matrix_UB_12 0.085827
_diffrn_orient_matrix_UB_13 0.019345
_diffrn_orient_matrix_UB_21 -0.009341
_diffrn_orient_matrix_UB_22 0.048019
_diffrn_orient_matrix_UB_23 0.089195
_diffrn_orient_matrix_UB_31 0.072769
_diffrn_orient_matrix_UB_32 -0.100573
_diffrn_orient_matrix_UB_33 0.017413
_diffrn_radiation_monochromator graphite
_diffrn_radiation_probe x-ray
_diffrn_radiation_type MoK\a
_diffrn_radiation_wavelength 0.71073
_diffrn_reflns_av_R_equivalents 0.057
_diffrn_reflns_Laue_measured_fraction_full 0.992
_diffrn_reflns_Laue_measured_fraction_max 0.944
_diffrn_reflns_limit_h_max 14
_diffrn_reflns_limit_h_min -10
_diffrn_reflns_limit_k_max 10
_diffrn_reflns_limit_k_min -18
_diffrn_reflns_limit_l_max 27
_diffrn_reflns_limit_l_min -24
_diffrn_reflns_number 32234
_diffrn_reflns_point_group_measured_fraction_full 0.992
_diffrn_reflns_point_group_measured_fraction_max 0.944
_diffrn_reflns_reduction_process
;
        Scaled and merged with Sortav
        R.H. Blessing, (1987) Cryst. Rev. 1, 3-58
        R.H. Blessing, (1989) J. Appl. Cryst. 22, 396-397
;
_diffrn_reflns_theta_full 25.242
_diffrn_reflns_theta_max 60.935
_diffrn_reflns_theta_min 1.892
_diffrn_source 'sealed x-ray tube'
_exptl_absorpt_coefficient_mu 2.155
_exptl_absorpt_correction_T_max 0.752
_exptl_absorpt_correction_T_min 0.575
_exptl_absorpt_correction_type multi-scan
_exptl_absorpt_process_details
;
SADABS-2012/1 - Bruker AXS area detector scaling and absorption correction
;
_exptl_crystal_colour green
_exptl_crystal_density_diffrn 2.078
_exptl_crystal_density_method 'not measured'
_exptl_crystal_description irregular
_exptl_crystal_F_000 300
_exptl_crystal_size_max 0.4
_exptl_crystal_size_mid 0.4
_exptl_crystal_size_min 0.4
_refine_diff_density_max 2.264
_refine_diff_density_min -1.118
_refine_diff_density_rms 0.178
_refine_ls_extinction_method none
_refine_ls_goodness_of_fit_ref 1.06
_refine_ls_hydrogen_treatment refall
_refine_ls_matrix_type full
_refine_ls_number_constraints 0
_refine_ls_number_parameters 185
_refine_ls_number_reflns 13670
_refine_ls_number_restraints 12
_refine_ls_restrained_S_all 1.06
_refine_ls_R_factor_all 0.0425
_refine_ls_R_factor_gt 0.0391
_refine_ls_shift/su_max 0.001
_refine_ls_shift/su_mean 0
_refine_ls_structure_factor_coef Fsqd
_refine_ls_weighting_details
;
 w=1/[\s^2^(Fo^2^)+(0.0215P)^2^+0.0544P]
 where P=(Fo^2^+2Fc^2^)/3
;
_refine_ls_weighting_scheme calc
_refine_ls_wR_factor_gt 0.1015
_refine_ls_wR_factor_ref 0.1032
_reflns_number_gt 12467
_reflns_number_total 13670
_reflns_threshold_expression 'I > 2\s(I)'
_cod_data_source_file hydrates.cif
_cod_data_source_block 100K
_cod_database_code 1518683

loop_
_symmetry_equiv_pos_as_xyz
'x, y, z'
'-x, -y, -z'

loop_
_atom_site_label
_atom_site_type_symbol
_atom_site_fract_x
_atom_site_fract_y
_atom_site_fract_z
_atom_site_U_iso_or_equiv
_atom_site_adp_type
_atom_site_occupancy
_atom_site_calc_flag
Ni1 Ni 0.67251(2) 0.14519(2) 0.23239(2) 0.00574(2) Uani 1 d
O1 O 0.59814(9) 0.35806(7) 0.36829(4) 0.00975(5) Uani 1 d
O2 O 0.30943(7) 0.03641(6) 0.14528(4) 0.00867(5) Uani 1 d
O3 O 0.75154(8) -0.06528(6) 0.10307(4) 0.00920(5) Uani 1 d
O4 O 0.63467(8) -0.00577(7) 0.35305(5) 0.00979(5) Uani 1 d
O5 O 1.04304(8) 0.23983(7) 0.31494(4) 0.00931(5) Uani 1 d
O6 O 0.72217(8) 0.30974(7) 0.12390(5) 0.01006(5) Uani 1 d
H11 H 0.672(4) 0.460(2) 0.371(3) 0.030(6) Uiso 1 d
H12 H 0.646(4) 0.343(3) 0.4342(15) 0.023(5) Uiso 1 d
H21 H 0.221(4) 0.092(3) 0.181(2) 0.032(6) Uiso 1 d
H22 H 0.262(4) -0.0756(18) 0.133(2) 0.025(6) Uiso 1 d
H31 H 0.720(4) -0.069(3) 0.0320(12) 0.021(5) Uiso 1 d
H32 H 0.689(4) -0.169(2) 0.103(2) 0.024(5) Uiso 1 d
H41 H 0.499(2) -0.060(3) 0.350(2) 0.021(5) Uiso 1 d
H42 H 0.715(4) -0.072(3) 0.366(2) 0.026(5) Uiso 1 d
H51 H 1.112(6) 0.349(2) 0.333(3) 0.053(9) Uiso 1 d
H52 H 1.076(5) 0.236(4) 0.3843(15) 0.038(7) Uiso 1 d
H61 H 0.663(5) 0.397(3) 0.128(3) 0.039(7) Uiso 1 d
H62 H 0.856(2) 0.354(3) 0.121(2) 0.021(5) Uiso 1 d
O11 O 0.20807(9) 0.38691(7) 0.12333(6) 0.01235(6) Uani 1 d
O12 O 0.52024(9) 0.60859(7) 0.13714(6) 0.01305(7) Uani 1 d
O13 O 0.15867(9) 0.65969(7) 0.12317(5) 0.01109(6) Uani 1 d
N1 N 0.29363(9) 0.55256(7) 0.12761(5) 0.00833(5) Uani 1 d
O21 O 0.21457(10) 0.65275(8) 0.39246(5) 0.01217(6) Uani 1 d
O22 O 0.15359(10) 0.91255(8) 0.36954(5) 0.01250(6) Uani 1 d
O23 O -0.13077(10) 0.72367(8) 0.41090(6) 0.01395(7) Uani 1 d
N2 N 0.08050(9) 0.76325(7) 0.39026(4) 0.00886(5) Uani 1 d

loop_
_atom_site_aniso_label
_atom_site_aniso_U_11
_atom_site_aniso_U_22
_atom_site_aniso_U_33
_atom_site_aniso_U_23
_atom_site_aniso_U_13
_atom_site_aniso_U_12
Ni1 0.00582(2) 0.00496(2) 0.00651(2) 0.002120(10) 0.001190(10) 0.001180(10)
O1 0.01148(12) 0.00793(12) 0.00953(12) 0.00229(10) 0.00205(10) 0.00265(10)
O2 0.00748(10) 0.00778(12) 0.01064(12) 0.00318(9) 0.00168(9) 0.00157(9)
O3 0.01052(11) 0.00741(12) 0.00909(12) 0.00167(9) 0.00237(9) 0.00222(10)
O4 0.01054(11) 0.00904(13) 0.01147(13) 0.00550(10) 0.00277(10) 0.00279(10)
O5 0.00799(10) 0.00930(13) 0.01019(12) 0.00423(10) 0.00057(9) 0.00064(10)
O6 0.00981(11) 0.00988(13) 0.01324(14) 0.00704(11) 0.00378(10) 0.00286(10)
O11 0.01214(13) 0.00721(13) 0.01948(19) 0.00654(12) 0.00481(13) 0.00218(11)
O12 0.00980(12) 0.00946(14) 0.0204(2) 0.00597(13) 0.00394(13) 0.00128(11)
O13 0.01265(13) 0.00843(13) 0.01400(15) 0.00479(11) 0.00338(11) 0.00462(11)
N1 0.00998(12) 0.00646(12) 0.00920(13) 0.00327(10) 0.00269(10) 0.00202(10)
O21 0.01490(15) 0.01137(15) 0.01201(14) 0.00417(12) 0.00258(12) 0.00691(13)
O22 0.01514(15) 0.01035(14) 0.01518(16) 0.00706(13) 0.00616(13) 0.00394(13)
O23 0.01100(13) 0.01160(16) 0.0201(2) 0.00600(14) 0.00519(13) 0.00199(12)
N2 0.01065(12) 0.00838(13) 0.00821(12) 0.00317(10) 0.00222(10) 0.00298(11)

loop_
_atom_type_symbol
_atom_type_description
_atom_type_scat_dispersion_real
_atom_type_scat_dispersion_imag
_atom_type_scat_source
Ni Ni 0.3393 1.1124 'International Tables Vol C Tables 4.2.6.8 and 6.1.1.4'
O O 0.0106 0.006 'International Tables Vol C Tables 4.2.6.8 and 6.1.1.4'
N N 0.0061 0.0033 'International Tables Vol C Tables 4.2.6.8 and 6.1.1.4'
H H 0 0 'International Tables Vol C Tables 4.2.6.8 and 6.1.1.4'

loop_
_geom_angle_atom_site_label_1
_geom_angle_atom_site_label_2
_geom_angle_atom_site_label_3
_geom_angle
O6 Ni1 O3 89.53(2)
O6 Ni1 O4 175.99(2)
O3 Ni1 O4 93.48(2)
O6 Ni1 O2 91.423(19)
O3 Ni1 O2 88.764(18)
O4 Ni1 O2 91.288(19)
O6 Ni1 O1 91.69(2)
O3 Ni1 O1 178.337(18)
O4 Ni1 O1 85.25(2)
O2 Ni1 O1 92.341(19)
O6 Ni1 O5 89.584(19)
O3 Ni1 O5 88.003(19)
O4 Ni1 O5 87.878(18)
O2 Ni1 O5 176.605(18)
O1 Ni1 O5 90.870(19)
Ni1 O1 H11 112(2)
Ni1 O1 H12 105.9(17)
H11 O1 H12 108(2)
Ni1 O2 H21 113.1(19)
Ni1 O2 H22 113.3(17)
H21 O2 H22 111(2)
Ni1 O3 H31 117.4(17)
Ni1 O3 H32 114.1(17)
H31 O3 H32 105(2)
Ni1 O4 H41 115.7(17)
Ni1 O4 H42 125.5(19)
H41 O4 H42 106(2)
Ni1 O5 H51 120(2)
Ni1 O5 H52 114.3(19)
H51 O5 H52 94(3)
Ni1 O6 H61 123(2)
Ni1 O6 H62 118.0(17)
H61 O6 H62 101(3)
O13 N1 O11 120.51(5)
O13 N1 O12 120.96(5)
O11 N1 O12 118.53(5)
O22 N2 O21 120.71(5)
O22 N2 O23 119.20(5)
O21 N2 O23 120.08(5)

loop_
_geom_bond_atom_site_label_1
_geom_bond_atom_site_label_2
_geom_bond_distance
Ni1 O6 2.0171(5)
Ni1 O3 2.0388(4)
Ni1 O4 2.0485(5)
Ni1 O2 2.0686(4)
Ni1 O1 2.0789(5)
Ni1 O5 2.0903(4)
O1 H11 0.802(12)
O1 H12 0.814(12)
O2 H21 0.809(12)
O2 H22 0.809(12)
O3 H31 0.801(12)
O3 H32 0.804(12)
O4 H41 0.799(12)
O4 H42 0.781(12)
O5 H51 0.802(12)
O5 H52 0.803(12)
O6 H61 0.800(12)
O6 H62 0.789(12)
O11 N1 1.2502(7)
O12 N1 1.2664(7)
O13 N1 1.2433(6)
O21 N2 1.2568(7)
O22 N2 1.2377(7)
O23 N2 1.2662(7)

loop_
_geom_hbond_atom_site_label_D
_geom_hbond_atom_site_label_H
_geom_hbond_atom_site_label_A
_geom_hbond_distance_DH
_geom_hbond_distance_HA
_geom_hbond_distance_DA
_geom_hbond_angle_DHA
_geom_hbond_site_symmetry_A
O1 H11 O23 0.802(12) 1.996(13) 2.7879(8) 169(3) 1_655
O1 H12 O21 0.814(12) 2.024(12) 2.8312(7) 172(2) 2_666
O2 H21 O5 0.809(12) 2.157(14) 2.9494(7) 166(2) 1_455
O2 H22 O13 0.809(12) 1.963(12) 2.7688(7) 173(3) 1_545
O3 H31 O2 0.801(12) 2.107(13) 2.8988(7) 170(2) 2_655
O3 H32 O12 0.804(12) 1.956(13) 2.7457(7) 167(2) 1_545
O4 H41 O22 0.799(12) 2.006(14) 2.7596(7) 157(2) 1_545
O4 H42 O23 0.781(12) 2.093(13) 2.8616(7) 168(3) 1_645
O5 H51 O21 0.802(12) 2.161(14) 2.9462(7) 166(3) 1_655
O5 H52 O23 0.803(12) 2.250(14) 3.0385(8) 168(3) 2_666
O6 H61 O12 0.800(12) 1.945(12) 2.7447(7) 180(3) .
O6 H62 O11 0.789(12) 1.982(13) 2.7405(7) 161(2) 1_655
